data_7021249
loop_
_publ_author_name
'Li, Junye'
'Zheng, Tingting'
'Sun, Hongjian'
'Xu, Wengang'
'Li, Xiaoyan'

_publ_section_title
;
 Selective C-F/C-H bond activation of fluoroarenes by cobalt complex
 supported with phosphine ligands.
;
_journal_issue 16
_journal_name_full 'Dalton transactions (Cambridge, England : 2003)'
_journal_page_first 5740
_journal_page_last 5748
_journal_paper_doi 10.1039/c3dt33074e
_journal_volume 42
_journal_year 2013
_chemical_formula_moiety 'C14 H19 Co F5 O2 P2'
_chemical_formula_sum 'C14 H19 Co F5 O2 P2'
_chemical_formula_weight 435.16
_chemical_name_systematic
;
?
;
_space_group_IT_number 60
_symmetry_cell_setting orthorhombic
_symmetry_space_group_name_Hall '-P 2n 2ab'
_symmetry_space_group_name_H-M 'P b c n'
_atom_sites_solution_hydrogens geom
_atom_sites_solution_primary direct
_atom_sites_solution_secondary difmap
_audit_creation_method SHELXL-97
_cell_angle_alpha 90.00
_cell_angle_beta 90.00
_cell_angle_gamma 90.00
_cell_formula_units_Z 4
_cell_length_a 12.409(10)
_cell_length_b 13.286(11)
_cell_length_c 11.917(10)
_cell_measurement_reflns_used 1965
_cell_measurement_temperature 293(2)
_cell_measurement_theta_max 22.02
_cell_measurement_theta_min 2.02
_cell_volume 1965(3)
_computing_cell_refinement 'Bruker SMART'
_computing_data_collection 'Bruker SMART'
_computing_data_reduction 'Bruker SAINT'
_computing_molecular_graphics 'Bruker SHELXTL'
_computing_publication_material 'Bruker SHELXTL'
_computing_structure_refinement 'SHELXL-97 (Sheldrick, 1997)'
_computing_structure_solution 'SHELXS-97 (Sheldrick, 1990)'
_diffrn_ambient_temperature 293(2)
_diffrn_measured_fraction_theta_full 0.990
_diffrn_measured_fraction_theta_max 0.990
_diffrn_measurement_device_type 'CCD area detector'
_diffrn_measurement_method 'phi and omega scans'
_diffrn_radiation_monochromator graphite
_diffrn_radiation_source 'fine-focus sealed tube'
_diffrn_radiation_type MoK\a
_diffrn_radiation_wavelength 0.71073
_diffrn_reflns_av_R_equivalents 0.1412
_diffrn_reflns_av_sigmaI/netI 0.0802
_diffrn_reflns_limit_h_max 14
_diffrn_reflns_limit_h_min -14
_diffrn_reflns_limit_k_max 7
_diffrn_reflns_limit_k_min -15
_diffrn_reflns_limit_l_max 14
_diffrn_reflns_limit_l_min -14
_diffrn_reflns_number 9070
_diffrn_reflns_theta_full 25.00
_diffrn_reflns_theta_max 25.00
_diffrn_reflns_theta_min 2.25
_exptl_absorpt_coefficient_mu 1.084
_exptl_absorpt_correction_T_max 0.8205
_exptl_absorpt_correction_T_min 0.7964
_exptl_absorpt_correction_type multi-scan
_exptl_absorpt_process_details SADABS
_exptl_crystal_colour yellow
_exptl_crystal_density_diffrn 1.471
_exptl_crystal_density_method 'not measured'
_exptl_crystal_description block
_exptl_crystal_F_000 884
_exptl_crystal_size_max 0.22
_exptl_crystal_size_mid 0.21
_exptl_crystal_size_min 0.19
_refine_diff_density_max 0.459
_refine_diff_density_min -0.244
_refine_diff_density_rms 0.065
_refine_ls_extinction_method none
_refine_ls_goodness_of_fit_ref 1.085
_refine_ls_hydrogen_treatment mixed
_refine_ls_matrix_type full
_refine_ls_number_parameters 159
_refine_ls_number_reflns 1719
_refine_ls_number_restraints 0
_refine_ls_restrained_S_all 1.085
_refine_ls_R_factor_all 0.1076
_refine_ls_R_factor_gt 0.0539
_refine_ls_shift/su_max 0.001
_refine_ls_shift/su_mean 0.000
_refine_ls_structure_factor_coef Fsqd
_refine_ls_weighting_details 'calc w=1/[\s^2^(Fo^2^)+(0.0351P)^2^+2.7785P] where P=(Fo^2^+2Fc^2^)/3'
_refine_ls_weighting_scheme calc
_refine_ls_wR_factor_gt 0.1259
_refine_ls_wR_factor_ref 0.1639
_reflns_number_gt 967
_reflns_number_total 1719
_reflns_threshold_expression >2sigma(I)
_cod_data_source_file c3dt33074e.txt
_cod_data_source_block 11
_cod_depositor_comments
;
The following automatic conversions were performed:

'_symmetry_cell_setting' value 'Orthorhombic' changed to
'orthorhombic' according to
/home/saulius/struct/CIF-dictionaries/cif_core.dic dictionary named
'cif_core.dic' version 2.4.2 from
2011-04-26.

'_exptl_absorpt_correction_type' value 'MULTI-SCAN'
changed to 'multi-scan' according to
/home/saulius/struct/CIF-dictionaries/cif_core.dic dictionary named
'cif_core.dic' version 2.4.2 from 2011-04-26.

Automatic conversion script
Id: cif_fix_values 1891 2012-01-12 08:04:46Z andrius 
;
_cod_original_sg_symbol_H-M pbcn
_cod_database_code 7021249

loop_
_symmetry_equiv_pos_as_xyz
'x, y, z'
'-x+1/2, -y+1/2, z+1/2'
'x+1/2, -y+1/2, -z'
'-x, y, -z+1/2'
'-x, -y, -z'
'x-1/2, y-1/2, -z-1/2'
'-x-1/2, y-1/2, z'
'x, -y, z-1/2'

loop_
_atom_site_label
_atom_site_type_symbol
_atom_site_fract_x
_atom_site_fract_y
_atom_site_fract_z
_atom_site_U_iso_or_equiv
_atom_site_adp_type
_atom_site_occupancy
_atom_site_symmetry_multiplicity
_atom_site_calc_flag
_atom_site_refinement_flags
_atom_site_disorder_assembly
_atom_site_disorder_group
Co1 Co 0.5000 0.32570(8) 0.2500 0.0676(4) Uani 1 2 d S . .
H1 H 0.466(6) 0.428(7) 0.316(7) 0.00(2) Uiso 0.50 1 d P . .
F1 F 0.3982(3) 0.1617(3) 0.4195(3) 0.0967(12) Uani 1 1 d . A .
F2 F 0.4001(4) -0.0385(3) 0.4182(4) 0.1200(15) Uani 1 1 d . . .
F3 F 0.5000 -0.1416(5) 0.2500 0.143(3) Uani 1 2 d S A .
O1 O 0.6300(10) 0.4147(11) 0.0788(11) 0.144(6) Uani 0.68(3) 1 d P A 1
O1' O 0.565(3) 0.446(3) 0.157(3) 0.144(16) Uani 0.32(3) 1 d P A 2
P1 P 0.35853(14) 0.32537(14) 0.13568(16) 0.0863(6) Uani 1 1 d . A .
C1 C 0.5888(12) 0.3686(8) 0.1374(13) 0.108(4) Uani 1 1 d . A .
C2 C 0.5000 0.1734(6) 0.2500 0.0613(18) Uani 1 2 d S . .
C3 C 0.4508(4) 0.1155(4) 0.3329(5) 0.0665(15) Uani 1 1 d . . .
C4 C 0.4506(5) 0.0120(5) 0.3337(6) 0.0759(17) Uani 1 1 d . A .
C5 C 0.5000 -0.0414(6) 0.2500 0.082(3) Uani 1 2 d S . .
C6 C 0.281(3) 0.442(3) 0.139(4) 0.089(7) Uani 0.68(3) 1 d P A 1
H6A H 0.3250 0.4966 0.1111 0.134 Uiso 0.68(3) 1 calc PR A 1
H6B H 0.2598 0.4567 0.2147 0.134 Uiso 0.68(3) 1 calc PR A 1
H6C H 0.2183 0.4356 0.0927 0.134 Uiso 0.68(3) 1 calc PR A 1
C7 C 0.398(2) 0.3156(17) -0.015(2) 0.111(6) Uani 0.68(3) 1 d P A 1
H7A H 0.4410 0.2566 -0.0261 0.166 Uiso 0.68(3) 1 calc PR A 1
H7B H 0.4381 0.3742 -0.0364 0.166 Uiso 0.68(3) 1 calc PR A 1
H7C H 0.3339 0.3111 -0.0606 0.166 Uiso 0.68(3) 1 calc PR A 1
C8 C 0.256(2) 0.231(2) 0.154(2) 0.121(8) Uani 0.68(3) 1 d P A 1
H8A H 0.1932 0.2499 0.1123 0.181 Uiso 0.68(3) 1 calc PR A 1
H8B H 0.2387 0.2255 0.2320 0.181 Uiso 0.68(3) 1 calc PR A 1
H8C H 0.2826 0.1676 0.1269 0.181 Uiso 0.68(3) 1 calc PR A 1
C6' C 0.313(6) 0.450(8) 0.117(9) 0.11(2) Uani 0.32(3) 1 d P A 2
H6'1 H 0.3503 0.4799 0.0547 0.170 Uiso 0.32(3) 1 calc PR A 2
H6'2 H 0.3264 0.4881 0.1835 0.170 Uiso 0.32(3) 1 calc PR A 2
H6'3 H 0.2369 0.4494 0.1014 0.170 Uiso 0.32(3) 1 calc PR A 2
C7' C 0.367(3) 0.267(3) 0.002(4) 0.090(11) Uani 0.32(3) 1 d P A 2
H7'1 H 0.3143 0.2966 -0.0473 0.135 Uiso 0.32(3) 1 calc PR A 2
H7'2 H 0.3533 0.1965 0.0094 0.135 Uiso 0.32(3) 1 calc PR A 2
H7'3 H 0.4377 0.2774 -0.0286 0.135 Uiso 0.32(3) 1 calc PR A 2
C8' C 0.241(4) 0.253(4) 0.203(4) 0.087(10) Uani 0.32(3) 1 d P A 2
H8'1 H 0.1738 0.2822 0.1799 0.130 Uiso 0.32(3) 1 calc PR A 2
H8'2 H 0.2468 0.2555 0.2830 0.130 Uiso 0.32(3) 1 calc PR A 2
H8'3 H 0.2431 0.1836 0.1788 0.130 Uiso 0.32(3) 1 calc PR A 2

loop_
_atom_site_aniso_label
_atom_site_aniso_U_11
_atom_site_aniso_U_22
_atom_site_aniso_U_33
_atom_site_aniso_U_23
_atom_site_aniso_U_13
_atom_site_aniso_U_12
Co1 0.0698(7) 0.0574(6) 0.0754(7) 0.000 -0.0067(6) 0.000
F1 0.106(3) 0.098(3) 0.086(2) 0.003(2) 0.037(2) -0.001(2)
F2 0.115(3) 0.101(3) 0.144(4) 0.035(3) 0.021(3) -0.024(3)
F3 0.137(6) 0.084(4) 0.208(8) 0.000 0.009(5) 0.000
O1 0.134(9) 0.176(11) 0.123(9) 0.050(8) 0.025(7) -0.047(7)
O1' 0.13(2) 0.17(3) 0.12(2) 0.05(2) 0.024(17) -0.05(2)
P1 0.0839(11) 0.0728(10) 0.1023(13) -0.0052(11) -0.0265(10) 0.0141(10)
C1 0.118(8) 0.100(6) 0.107(8) 0.032(7) -0.021(7) -0.026(7)
C2 0.058(4) 0.058(4) 0.069(4) 0.000 -0.002(4) 0.000
C3 0.058(3) 0.067(4) 0.074(4) 0.002(3) 0.005(3) -0.002(3)
C4 0.067(4) 0.074(4) 0.087(4) 0.020(4) 0.003(3) -0.012(3)
C5 0.078(6) 0.048(5) 0.119(8) 0.000 -0.001(6) 0.000
C6 0.051(13) 0.100(11) 0.117(17) 0.008(11) 0.005(10) 0.029(11)
C7 0.130(19) 0.116(15) 0.087(11) -0.021(12) -0.027(12) 0.021(12)
C8 0.101(14) 0.107(15) 0.15(2) -0.006(14) -0.036(15) -0.016(11)
C6' 0.08(5) 0.13(3) 0.13(4) 0.00(3) -0.01(3) 0.03(4)
C7' 0.061(15) 0.12(3) 0.09(2) -0.02(2) -0.012(14) -0.002(19)
C8' 0.071(15) 0.09(2) 0.10(2) -0.016(19) -0.024(19) 0.026(14)

loop_
_atom_type_symbol
_atom_type_description
_atom_type_scat_dispersion_real
_atom_type_scat_dispersion_imag
_atom_type_scat_source
C C 0.0033 0.0016 'International Tables Vol C Tables 4.2.6.8 and 6.1.1.4'
H H 0.0000 0.0000 'International Tables Vol C Tables 4.2.6.8 and 6.1.1.4'
O O 0.0106 0.0060 'International Tables Vol C Tables 4.2.6.8 and 6.1.1.4'
N N 0.0061 0.0033 'International Tables Vol C Tables 4.2.6.8 and 6.1.1.4'
F F 0.0171 0.0103 'International Tables Vol C Tables 4.2.6.8 and 6.1.1.4'
P P 0.1023 0.0942 'International Tables Vol C Tables 4.2.6.8 and 6.1.1.4'
Co Co 0.3494 0.9721 'International Tables Vol C Tables 4.2.6.8 and 6.1.1.4'

loop_
_geom_angle_atom_site_label_1
_geom_angle_atom_site_label_2
_geom_angle_atom_site_label_3
_geom_angle
_geom_angle_site_symmetry_1
_geom_angle_site_symmetry_3
C1 Co1 C1 143.7(9) 4_655 .
C1 Co1 C2 108.2(4) 4_655 .
C1 Co1 C2 108.2(4) . .
C1 Co1 O1' 31.3(11) 4_655 4_655
C1 Co1 O1' 112.4(15) . 4_655
C2 Co1 O1' 139.4(13) . 4_655
C1 Co1 O1' 112.4(15) 4_655 .
C1 Co1 O1' 31.3(11) . .
C2 Co1 O1' 139.4(13) . .
O1' Co1 O1' 81(2) 4_655 .
C1 Co1 P1 88.5(3) 4_655 .
C1 Co1 P1 91.5(3) . .
C2 Co1 P1 89.89(6) . .
O1' Co1 P1 91.2(8) 4_655 .
O1' Co1 P1 89.0(8) . .
C1 Co1 P1 91.5(3) 4_655 4_655
C1 Co1 P1 88.5(3) . 4_655
C2 Co1 P1 89.89(6) . 4_655
O1' Co1 P1 89.0(8) 4_655 4_655
O1' Co1 P1 91.2(8) . 4_655
P1 Co1 P1 179.77(11) . 4_655
C1 Co1 H1 40(3) 4_655 .
C1 Co1 H1 104(3) . .
C2 Co1 H1 147(3) . .
O1' Co1 H1 9(3) 4_655 .
O1' Co1 H1 74(3) . .
P1 Co1 H1 95(3) . .
P1 Co1 H1 85(3) 4_655 .
C1 O1' Co1 60(2) . .
C6' P1 C7' 108(4) . .
C6' P1 C8 116(3) . .
C7' P1 C8 81.2(12) . .
C6' P1 C6 15(3) . .
C7' P1 C6 115(2) . .
C8 P1 C6 102.7(14) . .
C6' P1 C7 91(3) . .
C7' P1 C7 24.4(11) . .
C8 P1 C7 104.6(8) . .
C6 P1 C7 102.4(15) . .
C6' P1 C8' 106(3) . .
C7' P1 C8' 101.5(15) . .
C8 P1 C8' 20.6(13) . .
C6 P1 C8' 91.2(16) . .
C7 P1 C8' 124.2(12) . .
C6' P1 Co1 109(4) . .
C7' P1 Co1 120.4(14) . .
C8 P1 Co1 119.0(9) . .
C6 P1 Co1 113.6(15) . .
C7 P1 Co1 112.7(8) . .
C8' P1 Co1 110.2(13) . .
O1 C1 O1' 74.5(17) . .
O1 C1 Co1 162.6(18) . .
O1' C1 Co1 88(2) . .
C3 C2 C3 113.0(7) . 4_655
C3 C2 Co1 123.5(4) . .
C3 C2 Co1 123.5(4) 4_655 .
F1 C3 C4 116.3(5) . .
F1 C3 C2 119.8(5) . .
C4 C3 C2 123.9(6) . .
F2 C4 C5 119.3(6) . .
F2 C4 C3 119.9(6) . .
C5 C4 C3 120.8(6) . .
F3 C5 C4 121.2(4) . .
F3 C5 C4 121.2(4) . 4_655
C4 C5 C4 117.6(8) . 4_655
P1 C6 H6A 109.5 . .
P1 C6 H6B 109.5 . .
P1 C6 H6C 109.5 . .
P1 C7 H7A 109.5 . .
P1 C7 H7B 109.5 . .
P1 C7 H7C 109.5 . .
P1 C8 H8A 109.5 . .
P1 C8 H8B 109.5 . .
P1 C8 H8C 109.5 . .
P1 C6' H6'1 109.5 . .
P1 C6' H6'2 109.5 . .
H6'1 C6' H6'2 109.5 . .
P1 C6' H6'3 109.5 . .
H6'1 C6' H6'3 109.5 . .
H6'2 C6' H6'3 109.5 . .
P1 C7' H7'1 109.5 . .
P1 C7' H7'2 109.5 . .
H7'1 C7' H7'2 109.5 . .
P1 C7' H7'3 109.5 . .
H7'1 C7' H7'3 109.5 . .
H7'2 C7' H7'3 109.5 . .
P1 C8' H8'1 109.5 . .
P1 C8' H8'2 109.5 . .
H8'1 C8' H8'2 109.5 . .
P1 C8' H8'3 109.5 . .
H8'1 C8' H8'3 109.5 . .
H8'2 C8' H8'3 109.5 . .

loop_
_geom_bond_atom_site_label_1
_geom_bond_atom_site_label_2
_geom_bond_distance
_geom_bond_site_symmetry_2
Co1 C1 1.828(16) 4_655
Co1 C1 1.828(16) .
Co1 C2 2.023(8) .
Co1 O1' 2.10(3) 4_655
Co1 O1' 2.10(3) .
Co1 P1 2.222(2) .
Co1 P1 2.222(2) 4_655
Co1 H1 1.62(9) .
F1 C3 1.366(6) .
F2 C4 1.363(7) .
F3 C5 1.331(10) .
O1 C1 1.060(13) .
O1' C1 1.09(4) .
P1 C6' 1.76(10) .
P1 C7' 1.77(5) .
P1 C8 1.79(3) .
P1 C6 1.83(4) .
P1 C7 1.87(3) .
P1 C8' 1.93(6) .
C2 C3 1.393(7) .
C2 C3 1.393(7) 4_655
C3 C4 1.376(8) .
C4 C5 1.369(8) .
C5 C4 1.369(8) 4_655
C6 H6A 0.9600 .
C6 H6B 0.9600 .
C6 H6C 0.9600 .
C7 H7A 0.9600 .
C7 H7B 0.9600 .
C7 H7C 0.9600 .
C8 H8A 0.9600 .
C8 H8B 0.9600 .
C8 H8C 0.9600 .
C6' H6'1 0.9600 .
C6' H6'2 0.9600 .
C6' H6'3 0.9600 .
C7' H7'1 0.9600 .
C7' H7'2 0.9600 .
C7' H7'3 0.9600 .
C8' H8'1 0.9600 .
C8' H8'2 0.9600 .
C8' H8'3 0.9600 .
